data_4338377
loop_
_publ_author_name
'Fedushkin, Igor L.'
'Skatova, Alexandra A.'
'Dodonov, Vladimir A.'
'Chudakova, Valentina A.'
'Bazyakina, Natalia L.'
'Piskunov, Alexander V.'
'Demeshko, Serhiy V.'
'Fukin, Georgy K.'

_publ_section_title
;
 Digallane with redox-active diimine ligand: dualism of electron-transfer
 reactions.
;
_journal_issue 10
_journal_name_full 'Inorganic chemistry'
_journal_page_first 5159
_journal_page_last 5170
_journal_paper_doi 10.1021/ic500259k
_journal_volume 53
_journal_year 2014
_chemical_formula_sum 'C84 H104 Ag B F4 N4 O3'
_chemical_formula_weight 1412.39
_chemical_name_systematic
; 
 ? 
;
_space_group_IT_number 14
_symmetry_cell_setting monoclinic
_symmetry_space_group_name_Hall '-P 2ybc'
_symmetry_space_group_name_H-M 'P 1 21/c 1'
_atom_sites_solution_hydrogens geom
_atom_sites_solution_primary direct
_atom_sites_solution_secondary difmap
_audit_creation_method SHELXL-97
_cell_angle_alpha 90.00
_cell_angle_beta 105.682(2)
_cell_angle_gamma 90.00
_cell_formula_units_Z 4
_cell_length_a 12.8321(9)
_cell_length_b 26.0947(17)
_cell_length_c 23.6182(16)
_cell_measurement_reflns_used 900
_cell_measurement_temperature 100(2)
_cell_measurement_theta_max 30
_cell_measurement_theta_min 2
_cell_volume 7614.2(9)
_computing_cell_refinement 'Bruker SMART'
_computing_data_collection 'Bruker SMART'
_computing_data_reduction 'Bruker SHELXTL'
_computing_molecular_graphics 'Bruker SHELXTL'
_computing_publication_material 'Bruker SHELXTL'
_computing_structure_refinement 'SHELXL-97 (Sheldrick, 1997)'
_computing_structure_solution 'SHELXS-97 (Sheldrick, 1990)'
_diffrn_ambient_temperature 100(2)
_diffrn_measured_fraction_theta_full 0.995
_diffrn_measured_fraction_theta_max 0.995
_diffrn_measurement_device_type 'CCD area detector'
_diffrn_measurement_method 'phi and omega scans'
_diffrn_radiation_monochromator graphite
_diffrn_radiation_source 'fine-focus sealed tube'
_diffrn_radiation_type MoK\a
_diffrn_radiation_wavelength 0.71073
_diffrn_reflns_av_R_equivalents 0.1121
_diffrn_reflns_av_sigmaI/netI 0.1341
_diffrn_reflns_limit_h_max 14
_diffrn_reflns_limit_h_min -15
_diffrn_reflns_limit_k_max 32
_diffrn_reflns_limit_k_min -30
_diffrn_reflns_limit_l_max 29
_diffrn_reflns_limit_l_min -29
_diffrn_reflns_number 45500
_diffrn_reflns_theta_full 26.00
_diffrn_reflns_theta_max 26.00
_diffrn_reflns_theta_min 2.22
_exptl_absorpt_coefficient_mu 0.325
_exptl_absorpt_correction_T_max 0.9621
_exptl_absorpt_correction_T_min 0.9262
_exptl_absorpt_correction_type multi-scan
_exptl_absorpt_process_details 'SADABS (Sheldrick, 1998a)'
_exptl_crystal_colour red
_exptl_crystal_density_diffrn 1.232
_exptl_crystal_density_method 'not measured'
_exptl_crystal_description prism
_exptl_crystal_F_000 2992
_exptl_crystal_size_max 0.24
_exptl_crystal_size_mid 0.13
_exptl_crystal_size_min 0.12
_refine_diff_density_max 1.137
_refine_diff_density_min -0.978
_refine_diff_density_rms 0.095
_refine_ls_extinction_method none
_refine_ls_goodness_of_fit_ref 1.000
_refine_ls_hydrogen_treatment constr
_refine_ls_matrix_type full
_refine_ls_number_parameters 884
_refine_ls_number_reflns 14876
_refine_ls_number_restraints 80
_refine_ls_restrained_S_all 1.059
_refine_ls_R_factor_all 0.1510
_refine_ls_R_factor_gt 0.0695
_refine_ls_shift/su_max 0.001
_refine_ls_shift/su_mean 0.000
_refine_ls_structure_factor_coef Fsqd
_refine_ls_weighting_details 'calc w=1/[\s^2^(Fo^2^)+(0.0620P)^2^+0.0000P] where P=(Fo^2^+2Fc^2^)/3'
_refine_ls_weighting_scheme calc
_refine_ls_wR_factor_gt 0.1369
_refine_ls_wR_factor_ref 0.1569
_reflns_number_gt 7900
_reflns_number_total 14876
_reflns_threshold_expression >2sigma(I)
_cod_data_source_file ic500259k_si_004.cif
_cod_data_source_block agbianm
_cod_depositor_comments
;
The following automatic conversions were performed:

'_symmetry_cell_setting' value 'Monoclinic' changed to 'monoclinic'
according to
/usr/data/users/saulius/crontab/automatic-downloads/rss-feeds/ACS/lib/dictionaries/cif_core.dic
dictionary named 'cif_core.dic' version 2.4.2 from 2011-04-26.

Automatic conversion script
Id: cif_fix_values 2281 2013-09-26 08:29:07Z andrius 

 Adding full bibliography for 4338371--4338377.cif.
;
_cod_original_sg_symbol_H-M P2(1)/c
_cod_database_code 4338377

loop_
_symmetry_equiv_pos_as_xyz
'x, y, z'
'-x, y+1/2, -z+1/2'
'-x, -y, -z'
'x, -y-1/2, z-1/2'

loop_
_atom_site_label
_atom_site_type_symbol
_atom_site_fract_x
_atom_site_fract_y
_atom_site_fract_z
_atom_site_U_iso_or_equiv
_atom_site_adp_type
_atom_site_occupancy
_atom_site_symmetry_multiplicity
_atom_site_calc_flag
_atom_site_refinement_flags
Ag1 Ag 0.53856(2) 0.319575(10) -0.152104(12) 0.02827(7) Uani 1 1 d .
N1 N 0.5715(2) 0.23746(10) -0.18245(12) 0.0235(7) Uani 1 1 d .
N2 N 0.6901(2) 0.32642(10) -0.19117(11) 0.0225(7) Uani 1 1 d .
N3 N 0.4509(2) 0.31871(11) -0.07535(11) 0.0235(7) Uani 1 1 d .
N4 N 0.4332(2) 0.39268(10) -0.16425(12) 0.0256(7) Uani 1 1 d .
C1 C 0.6476(2) 0.23602(12) -0.20678(13) 0.0198(8) Uani 1 1 d .
C2 C 0.7175(3) 0.28327(13) -0.20758(14) 0.0238(9) Uani 1 1 d .
C3 C 0.8081(3) 0.26677(13) -0.23091(15) 0.0261(9) Uani 1 1 d .
C4 C 0.7883(3) 0.21471(13) -0.24648(14) 0.0252(9) Uani 1 1 d .
C5 C 0.6940(2) 0.19477(12) -0.23473(14) 0.0217(8) Uani 1 1 d .
C6 C 0.6655(3) 0.14453(13) -0.24943(16) 0.0290(9) Uani 1 1 d .
H6A H 0.6026 0.1301 -0.2419 0.035 Uiso 1 1 calc R
C7 C 0.7319(3) 0.11506(14) -0.27585(16) 0.0354(10) Uani 1 1 d .
H7A H 0.7113 0.0808 -0.2870 0.043 Uiso 1 1 calc R
C8 C 0.8250(3) 0.13396(14) -0.28606(16) 0.0338(10) Uani 1 1 d .
H8A H 0.8679 0.1126 -0.3033 0.041 Uiso 1 1 calc R
C9 C 0.8570(3) 0.18507(13) -0.27098(15) 0.0279(9) Uani 1 1 d .
C10 C 0.9504(3) 0.21034(14) -0.27792(16) 0.0323(10) Uani 1 1 d .
H10A H 0.9995 0.1924 -0.2945 0.039 Uiso 1 1 calc R
C11 C 0.9706(3) 0.26006(14) -0.26103(16) 0.0357(10) Uani 1 1 d .
H11A H 1.0352 0.2755 -0.2651 0.043 Uiso 1 1 calc R
C12 C 0.8996(3) 0.28990(13) -0.23760(15) 0.0288(9) Uani 1 1 d .
H12A H 0.9152 0.3247 -0.2269 0.035 Uiso 1 1 calc R
C13 C 0.5162(2) 0.19054(12) -0.17786(14) 0.0211(8) Uani 1 1 d .
C14 C 0.4209(2) 0.17826(13) -0.22083(14) 0.0237(8) Uani 1 1 d .
C15 C 0.3750(3) 0.13012(13) -0.21884(15) 0.0310(9) Uani 1 1 d .
H15A H 0.3117 0.1206 -0.2484 0.037 Uiso 1 1 calc R
C16 C 0.4207(3) 0.09611(14) -0.17429(16) 0.0336(10) Uani 1 1 d .
H16A H 0.3905 0.0629 -0.1742 0.040 Uiso 1 1 calc R
C17 C 0.5101(3) 0.11035(14) -0.12986(17) 0.0371(10) Uani 1 1 d .
H17A H 0.5382 0.0872 -0.0984 0.045 Uiso 1 1 calc R
C18 C 0.5605(3) 0.15779(13) -0.12977(15) 0.0276(9) Uani 1 1 d .
C19 C 0.3690(3) 0.21559(14) -0.26964(15) 0.0297(9) Uani 1 1 d .
H19A H 0.4106 0.2484 -0.2620 0.036 Uiso 1 1 calc R
C20 C 0.3749(3) 0.19502(17) -0.32959(16) 0.0476(12) Uani 1 1 d .
H20A H 0.4508 0.1894 -0.3289 0.071 Uiso 1 1 calc R
H20B H 0.3425 0.2200 -0.3603 0.071 Uiso 1 1 calc R
H20C H 0.3353 0.1626 -0.3379 0.071 Uiso 1 1 calc R
C21 C 0.2521(3) 0.22696(15) -0.26952(16) 0.0367(11) Uani 1 1 d .
H21A H 0.2512 0.2420 -0.2316 0.055 Uiso 1 1 calc R
H21B H 0.2103 0.1951 -0.2756 0.055 Uiso 1 1 calc R
H21C H 0.2200 0.2511 -0.3012 0.055 Uiso 1 1 calc R
C22 C 0.6584(3) 0.17274(16) -0.08089(16) 0.0420(11) Uani 1 1 d .
H22A H 0.6680 0.2107 -0.0830 0.050 Uiso 1 1 calc R
C23 C 0.6436(3) 0.16020(15) -0.02022(16) 0.0411(11) Uani 1 1 d .
H23A H 0.5728 0.1727 -0.0179 0.062 Uiso 1 1 calc R
H23B H 0.7009 0.1768 0.0102 0.062 Uiso 1 1 calc R
H23C H 0.6475 0.1230 -0.0142 0.062 Uiso 1 1 calc R
C24 C 0.7607(4) 0.1475(2) -0.08670(19) 0.0737(17) Uani 1 1 d U
H24A H 0.7746 0.1579 -0.1239 0.111 Uiso 1 1 calc R
H24B H 0.7524 0.1102 -0.0862 0.111 Uiso 1 1 calc R
H24C H 0.8216 0.1580 -0.0538 0.111 Uiso 1 1 calc R
C25 C 0.7559(3) 0.37023(12) -0.19550(15) 0.0244(9) Uani 1 1 d .
C26 C 0.8275(3) 0.38900(13) -0.14377(16) 0.0300(10) Uani 1 1 d .
C27 C 0.8954(3) 0.42912(14) -0.14963(16) 0.0357(11) Uani 1 1 d .
H27A H 0.9464 0.4418 -0.1155 0.043 Uiso 1 1 calc R
C28 C 0.8909(3) 0.45082(14) -0.20310(17) 0.0371(10) Uani 1 1 d .
H28A H 0.9380 0.4778 -0.2073 0.045 Uiso 1 1 calc R
C29 C 0.8154(3) 0.43138(14) -0.24929(16) 0.0391(11) Uani 1 1 d .
H29A H 0.8103 0.4477 -0.2859 0.047 Uiso 1 1 calc R
C30 C 0.7469(3) 0.39280(13) -0.25120(15) 0.0280(9) Uani 1 1 d .
C31 C 0.8321(3) 0.36593(14) -0.08441(16) 0.0352(10) Uani 1 1 d .
H31A H 0.7606 0.3491 -0.0880 0.042 Uiso 1 1 calc R
C32 C 0.9175(4) 0.32442(17) -0.06764(19) 0.0591(14) Uani 1 1 d .
H32A H 0.9158 0.3093 -0.0299 0.089 Uiso 1 1 calc R
H32B H 0.9890 0.3393 -0.0641 0.089 Uiso 1 1 calc R
H32C H 0.9028 0.2978 -0.0980 0.089 Uiso 1 1 calc R
C33 C 0.8466(3) 0.40617(16) -0.03621(15) 0.0427(12) Uani 1 1 d .
H33A H 0.8440 0.3896 0.0006 0.064 Uiso 1 1 calc R
H33B H 0.7886 0.4316 -0.0475 0.064 Uiso 1 1 calc R
H33C H 0.9168 0.4232 -0.0307 0.064 Uiso 1 1 calc R
C34 C 0.6639(3) 0.37605(14) -0.30663(15) 0.0342(10) Uani 1 1 d .
H34A H 0.6246 0.3456 -0.2970 0.041 Uiso 1 1 calc R
C35 C 0.5809(3) 0.41874(16) -0.32947(18) 0.0481(13) Uani 1 1 d .
H35A H 0.5460 0.4281 -0.2988 0.072 Uiso 1 1 calc R
H35B H 0.5261 0.4066 -0.3644 0.072 Uiso 1 1 calc R
H35C H 0.6178 0.4488 -0.3398 0.072 Uiso 1 1 calc R
C36 C 0.7160(3) 0.36060(17) -0.35595(16) 0.0466(12) Uani 1 1 d .
H36A H 0.7654 0.3317 -0.3427 0.070 Uiso 1 1 calc R
H36B H 0.7564 0.3898 -0.3654 0.070 Uiso 1 1 calc R
H36C H 0.6592 0.3505 -0.3910 0.070 Uiso 1 1 calc R
C37 C 0.3917(3) 0.35853(13) -0.07712(14) 0.0243(9) Uani 1 1 d .
C38 C 0.3786(3) 0.39771(12) -0.12671(14) 0.0243(9) Uani 1 1 d .
C39 C 0.2976(3) 0.43504(13) -0.11886(15) 0.0256(9) Uani 1 1 d .
C40 C 0.2714(3) 0.42150(13) -0.06645(14) 0.0249(9) Uani 1 1 d .
C41 C 0.3241(3) 0.37678(12) -0.03953(14) 0.0223(8) Uani 1 1 d .
C42 C 0.3035(3) 0.35954(13) 0.01139(15) 0.0277(9) Uani 1 1 d .
H42A H 0.3380 0.3296 0.0306 0.033 Uiso 1 1 calc R
C43 C 0.2298(3) 0.38734(13) 0.03442(15) 0.0281(9) Uani 1 1 d .
H43A H 0.2155 0.3757 0.0697 0.034 Uiso 1 1 calc R
C44 C 0.1784(3) 0.43038(14) 0.00797(15) 0.0303(10) Uani 1 1 d .
H44A H 0.1293 0.4479 0.0249 0.036 Uiso 1 1 calc R
C45 C 0.1978(3) 0.44922(13) -0.04493(15) 0.0253(9) Uani 1 1 d .
C46 C 0.1499(3) 0.49285(13) -0.07740(16) 0.0307(10) Uani 1 1 d .
H46A H 0.0998 0.5131 -0.0640 0.037 Uiso 1 1 calc R
C47 C 0.1758(3) 0.50578(14) -0.12783(17) 0.0339(10) Uani 1 1 d .
H47A H 0.1421 0.5350 -0.1491 0.041 Uiso 1 1 calc R
C48 C 0.2504(3) 0.47763(13) -0.14974(16) 0.0304(10) Uani 1 1 d .
H48A H 0.2675 0.4878 -0.1848 0.036 Uiso 1 1 calc R
C49 C 0.4551(3) 0.28233(13) -0.02891(14) 0.0240(9) Uani 1 1 d .
C50 C 0.3737(3) 0.24543(13) -0.03721(15) 0.0268(9) Uani 1 1 d .
C51 C 0.3742(3) 0.21381(14) 0.01099(15) 0.0323(10) Uani 1 1 d .
H51A H 0.3187 0.1890 0.0075 0.039 Uiso 1 1 calc R
C52 C 0.4534(3) 0.21813(14) 0.06299(16) 0.0359(10) Uani 1 1 d .
H52A H 0.4512 0.1970 0.0954 0.043 Uiso 1 1 calc R
C53 C 0.5368(3) 0.25314(14) 0.06848(16) 0.0335(10) Uani 1 1 d .
H53A H 0.5925 0.2548 0.1043 0.040 Uiso 1 1 calc R
C54 C 0.5404(3) 0.28586(13) 0.02257(14) 0.0257(9) Uani 1 1 d .
C55 C 0.2891(3) 0.23824(14) -0.09568(16) 0.0350(10) Uani 1 1 d .
H55A H 0.3206 0.2519 -0.1270 0.042 Uiso 1 1 calc R
C56 C 0.2623(3) 0.18232(15) -0.10960(16) 0.0407(10) Uani 1 1 d .
H56A H 0.3292 0.1631 -0.1066 0.061 Uiso 1 1 calc R
H56B H 0.2148 0.1793 -0.1496 0.061 Uiso 1 1 calc R
H56C H 0.2255 0.1684 -0.0816 0.061 Uiso 1 1 calc R
C57 C 0.1854(3) 0.26735(16) -0.1000(2) 0.0561(15) Uani 1 1 d .
H57A H 0.1991 0.3042 -0.1014 0.084 Uiso 1 1 calc R
H57B H 0.1593 0.2597 -0.0656 0.084 Uiso 1 1 calc R
H57C H 0.1306 0.2571 -0.1358 0.084 Uiso 1 1 calc R
C58 C 0.6329(3) 0.32359(14) 0.02765(16) 0.0340(10) Uani 1 1 d .
H58A H 0.6348 0.3326 -0.0132 0.041 Uiso 1 1 calc R
C59 C 0.6136(3) 0.37322(16) 0.0578(2) 0.0541(14) Uani 1 1 d .
H59A H 0.5435 0.3878 0.0366 0.081 Uiso 1 1 calc R
H59B H 0.6712 0.3978 0.0575 0.081 Uiso 1 1 calc R
H59C H 0.6137 0.3659 0.0985 0.081 Uiso 1 1 calc R
C60 C 0.7422(3) 0.30012(16) 0.0586(2) 0.0494(13) Uani 1 1 d .
H60A H 0.7542 0.2695 0.0372 0.074 Uiso 1 1 calc R
H60B H 0.7431 0.2907 0.0989 0.074 Uiso 1 1 calc R
H60C H 0.7997 0.3251 0.0596 0.074 Uiso 1 1 calc R
C61 C 0.4187(3) 0.43201(13) -0.20860(15) 0.0252(9) Uani 1 1 d .
C62 C 0.3412(3) 0.42432(13) -0.26204(15) 0.0274(9) Uani 1 1 d .
C63 C 0.3221(3) 0.46438(14) -0.30278(15) 0.0314(10) Uani 1 1 d .
H63A H 0.2693 0.4604 -0.3394 0.038 Uiso 1 1 calc R
C64 C 0.3798(3) 0.51002(13) -0.29024(16) 0.0310(9) Uani 1 1 d .
H64A H 0.3628 0.5380 -0.3169 0.037 Uiso 1 1 calc R
C65 C 0.4618(3) 0.51447(13) -0.23880(15) 0.0293(9) Uani 1 1 d .
H65A H 0.5046 0.5447 -0.2321 0.035 Uiso 1 1 calc R
C66 C 0.4838(3) 0.47597(13) -0.19632(15) 0.0261(9) Uani 1 1 d .
C67 C 0.2809(4) 0.37462(17) -0.2784(2) 0.0579(10) Uani 1 1 d U
H67A H 0.3086 0.3501 -0.2451 0.069 Uiso 1 1 calc R
C68 C 0.3039(4) 0.35133(17) -0.3329(2) 0.0716(16) Uani 1 1 d U
H68A H 0.3822 0.3469 -0.3261 0.107 Uiso 1 1 calc R
H68B H 0.2763 0.3741 -0.3666 0.107 Uiso 1 1 calc R
H68C H 0.2681 0.3179 -0.3410 0.107 Uiso 1 1 calc R
C69 C 0.1600(3) 0.38186(17) -0.2855(2) 0.0579(10) Uani 1 1 d .
H69A H 0.1486 0.3928 -0.2480 0.087 Uiso 1 1 calc R
H69B H 0.1222 0.3494 -0.2976 0.087 Uiso 1 1 calc R
H69C H 0.1317 0.4080 -0.3155 0.087 Uiso 1 1 calc R
C70 C 0.5752(3) 0.48157(14) -0.14142(16) 0.0321(10) Uani 1 1 d .
H70A H 0.5996 0.4463 -0.1273 0.039 Uiso 1 1 calc R
C71 C 0.5414(3) 0.50871(18) -0.09176(17) 0.0516(13) Uani 1 1 d .
H71A H 0.4847 0.4888 -0.0812 0.077 Uiso 1 1 calc R
H71B H 0.5136 0.5429 -0.1049 0.077 Uiso 1 1 calc R
H71C H 0.6041 0.5118 -0.0574 0.077 Uiso 1 1 calc R
C72 C 0.6725(3) 0.50944(15) -0.15295(17) 0.0388(11) Uani 1 1 d .
H72A H 0.6881 0.4951 -0.1881 0.058 Uiso 1 1 calc R
H72B H 0.7357 0.5050 -0.1191 0.058 Uiso 1 1 calc R
H72C H 0.6560 0.5460 -0.1590 0.058 Uiso 1 1 calc R
B1 B 0.0574(3) 0.09647(17) -0.35545(18) 0.0312(11) Uani 1 1 d .
F1 F 0.06929(16) 0.05499(8) -0.38960(9) 0.0421(6) Uani 1 1 d .
F2 F -0.0377(2) 0.12113(10) -0.38392(10) 0.0695(8) Uani 1 1 d .
F3 F 0.1439(2) 0.12771(12) -0.34674(12) 0.0910(9) Uani 1 1 d U
F4 F 0.04490(18) 0.08035(9) -0.30223(9) 0.0503(7) Uani 1 1 d .
O1S O 0.0371(6) 0.5298(3) -0.3283(4) 0.225(3) Uani 1 1 d U
O2S O 0.2763(5) 0.0858(3) 0.0191(3) 0.193(3) Uani 1 1 d D
O3S O 0.0143(6) 0.1549(3) 0.0451(3) 0.238(4) Uani 1 1 d U
C1S C -0.1369(5) 0.5542(2) -0.3443(3) 0.102(2) Uani 1 1 d .
H1SA H -0.1438 0.5476 -0.3042 0.122 Uiso 1 1 calc R
H1SB H -0.1978 0.5761 -0.3656 0.122 Uiso 1 1 calc R
C2S C -0.0347(5) 0.5780(2) -0.3420(3) 0.101(2) Uani 1 1 d U
H2SA H -0.0142 0.6039 -0.3103 0.121 Uiso 1 1 calc R
H2SB H -0.0340 0.5937 -0.3801 0.121 Uiso 1 1 calc R
C3S C -0.1358(4) 0.50824(17) -0.37430(17) 0.0612(15) Uani 1 1 d DU
H3SA H -0.1835 0.4828 -0.3628 0.073 Uiso 1 1 calc R
H3SB H -0.1621 0.5139 -0.4173 0.073 Uiso 1 1 calc R
C4S C -0.0314(7) 0.4909(3) -0.3598(4) 0.156(3) Uani 1 1 d U
H4SA H -0.0100 0.4822 -0.3959 0.187 Uiso 1 1 calc R
H4SB H -0.0249 0.4597 -0.3353 0.187 Uiso 1 1 calc R
C5S C 0.3641(7) 0.0633(3) 0.0011(4) 0.137(3) Uani 1 1 d D
H5SA H 0.4344 0.0782 0.0231 0.165 Uiso 1 1 calc R
H5SB H 0.3547 0.0680 -0.0416 0.165 Uiso 1 1 calc R
C6S C 0.3567(10) 0.0072(4) 0.0163(7) 0.288(8) Uani 1 1 d DU
H6SA H 0.3649 -0.0147 -0.0164 0.346 Uiso 1 1 calc R
H6SB H 0.4146 -0.0016 0.0521 0.346 Uiso 1 1 calc R
C7S C 0.2505(9) -0.0008(3) 0.0264(4) 0.199(5) Uani 1 1 d DU
H7SA H 0.2064 -0.0237 -0.0042 0.239 Uiso 1 1 calc R
H7SB H 0.2588 -0.0171 0.0652 0.239 Uiso 1 1 calc R
C8S C 0.1978(8) 0.0479(3) 0.0246(3) 0.173(4) Uani 1 1 d D
H8SA H 0.1755 0.0536 0.0612 0.207 Uiso 1 1 calc R
H8SB H 0.1328 0.0497 -0.0093 0.207 Uiso 1 1 calc R
C9S C 0.0868(6) 0.1864(3) 0.0214(3) 0.127(3) Uani 1 1 d .
H9SA H 0.1574 0.1688 0.0281 0.152 Uiso 1 1 calc R
H9SB H 0.0558 0.1901 -0.0216 0.152 Uiso 1 1 calc R
C10S C 0.1040(5) 0.2363(3) 0.0474(3) 0.112(3) Uani 1 1 d U
H10B H 0.0866 0.2631 0.0166 0.134 Uiso 1 1 calc R
H10C H 0.1804 0.2404 0.0705 0.134 Uiso 1 1 calc R
C11S C 0.0300(5) 0.2403(3) 0.0867(3) 0.123(3) Uani 1 1 d U
H11B H 0.0705 0.2382 0.1287 0.148 Uiso 1 1 calc R
H11C H -0.0126 0.2724 0.0796 0.148 Uiso 1 1 calc R
C12S C -0.0366(8) 0.1965(4) 0.0684(4) 0.180(4) Uani 1 1 d U
H12B H -0.1023 0.2072 0.0379 0.216 Uiso 1 1 calc R
H12C H -0.0600 0.1835 0.1024 0.216 Uiso 1 1 calc R

loop_
_atom_site_aniso_label
_atom_site_aniso_U_11
_atom_site_aniso_U_22
_atom_site_aniso_U_33
_atom_site_aniso_U_23
_atom_site_aniso_U_13
_atom_site_aniso_U_12
Ag1 0.03095(12) 0.02407(13) 0.03314(12) -0.00447(14) 0.01443(10) 0.00367(13)
N1 0.0237(14) 0.0206(15) 0.0256(14) -0.0023(13) 0.0057(12) -0.0026(12)
N2 0.0251(13) 0.0206(15) 0.0234(13) -0.0041(13) 0.0092(11) -0.0019(12)
N3 0.0261(13) 0.0195(14) 0.0258(13) -0.0008(14) 0.0084(11) 0.0025(13)
N4 0.0282(14) 0.0214(15) 0.0301(15) -0.0003(13) 0.0129(12) -0.0030(12)
C1 0.0237(16) 0.0163(17) 0.0201(16) -0.0028(14) 0.0074(14) -0.0011(14)
C2 0.0257(17) 0.0184(17) 0.0280(18) -0.0028(15) 0.0088(15) -0.0004(14)
C3 0.0260(17) 0.0215(18) 0.0314(18) -0.0036(16) 0.0089(15) -0.0015(15)
C4 0.0245(17) 0.0237(19) 0.0265(18) -0.0001(16) 0.0053(15) 0.0018(14)
C5 0.0222(16) 0.0205(18) 0.0251(16) -0.0002(14) 0.0110(14) 0.0007(13)
C6 0.0298(18) 0.0165(18) 0.044(2) 0.0002(17) 0.0146(16) 0.0004(15)
C7 0.043(2) 0.0197(19) 0.049(2) -0.0049(18) 0.0222(18) -0.0021(16)
C8 0.0393(19) 0.027(2) 0.043(2) -0.0069(17) 0.0248(16) 0.0032(16)
C9 0.0312(17) 0.0229(19) 0.0338(17) -0.0015(17) 0.0160(14) -0.0002(16)
C10 0.0324(18) 0.030(2) 0.042(2) -0.0024(17) 0.0224(16) 0.0061(16)
C11 0.0296(18) 0.032(2) 0.052(2) -0.0052(19) 0.0227(17) -0.0066(16)
C12 0.0274(18) 0.0215(18) 0.039(2) -0.0048(17) 0.0112(16) -0.0045(15)
C13 0.0248(15) 0.0153(18) 0.0288(16) -0.0039(14) 0.0168(13) 0.0010(13)
C14 0.0234(15) 0.0208(17) 0.0290(16) -0.0017(17) 0.0110(13) -0.0026(15)
C15 0.0335(18) 0.027(2) 0.0362(19) -0.0116(17) 0.0159(16) -0.0061(16)
C16 0.0385(19) 0.0207(19) 0.049(2) -0.0046(17) 0.0252(17) -0.0057(16)
C17 0.047(2) 0.0239(19) 0.048(2) 0.0123(18) 0.0249(18) 0.0108(17)
C18 0.0300(18) 0.0251(19) 0.0317(18) 0.0052(16) 0.0152(15) 0.0067(15)
C19 0.0322(19) 0.0262(19) 0.0305(19) 0.0017(17) 0.0082(16) -0.0113(15)
C20 0.044(2) 0.066(3) 0.035(2) 0.001(2) 0.0149(18) -0.005(2)
C21 0.036(2) 0.038(2) 0.037(2) -0.0003(19) 0.0105(17) -0.0023(18)
C22 0.035(2) 0.051(3) 0.039(2) 0.017(2) 0.0091(17) 0.0014(19)
C23 0.041(2) 0.043(2) 0.041(2) 0.001(2) 0.0153(18) 0.0112(18)
C24 0.053(3) 0.128(4) 0.041(2) 0.009(3) 0.016(2) 0.009(3)
C25 0.0219(16) 0.0182(17) 0.0339(18) -0.0046(16) 0.0092(15) 0.0018(14)
C26 0.0253(18) 0.028(2) 0.036(2) -0.0042(17) 0.0062(16) -0.0007(16)
C27 0.039(2) 0.035(2) 0.031(2) -0.0111(18) 0.0044(17) -0.0121(17)
C28 0.040(2) 0.025(2) 0.050(2) -0.0074(18) 0.0184(18) -0.0189(16)
C29 0.048(2) 0.028(2) 0.043(2) -0.0026(19) 0.0156(19) -0.0025(18)
C30 0.0302(18) 0.0207(18) 0.0351(19) -0.0097(16) 0.0124(16) -0.0055(15)
C31 0.034(2) 0.033(2) 0.035(2) -0.0018(18) 0.0034(17) -0.0071(17)
C32 0.074(3) 0.055(3) 0.044(2) 0.007(2) 0.008(2) 0.023(3)
C33 0.049(2) 0.052(3) 0.0236(19) -0.005(2) 0.0035(18) -0.004(2)
C34 0.045(2) 0.029(2) 0.0292(19) 0.0001(17) 0.0102(17) -0.0087(17)
C35 0.044(2) 0.051(3) 0.047(2) -0.001(2) 0.008(2) 0.011(2)
C36 0.051(2) 0.056(3) 0.035(2) -0.008(2) 0.0159(19) -0.003(2)
C37 0.0269(17) 0.0211(18) 0.0266(17) -0.0016(16) 0.0102(15) -0.0016(15)
C38 0.0289(18) 0.0172(17) 0.0247(17) -0.0023(15) 0.0036(15) -0.0016(15)
C39 0.0243(17) 0.0176(17) 0.0348(19) -0.0027(16) 0.0077(15) 0.0012(14)
C40 0.0274(17) 0.0212(18) 0.0263(17) -0.0030(16) 0.0078(15) -0.0033(15)
C41 0.0254(17) 0.0182(17) 0.0238(17) -0.0037(15) 0.0076(14) 0.0023(14)
C42 0.0309(18) 0.0238(19) 0.0292(18) 0.0023(16) 0.0094(16) -0.0009(15)
C43 0.0307(18) 0.033(2) 0.0241(17) -0.0047(16) 0.0137(15) -0.0006(16)
C44 0.0263(17) 0.038(2) 0.0285(18) -0.0126(17) 0.0107(15) 0.0001(16)
C45 0.0242(17) 0.0223(18) 0.0296(18) -0.0078(16) 0.0077(15) -0.0027(14)
C46 0.0252(18) 0.0233(19) 0.045(2) -0.0083(17) 0.0112(16) 0.0033(15)
C47 0.0350(19) 0.0203(19) 0.049(2) 0.0011(18) 0.0166(18) 0.0025(16)
C48 0.0299(18) 0.027(2) 0.037(2) 0.0053(17) 0.0137(16) -0.0004(16)
C49 0.0314(18) 0.0198(18) 0.0244(17) 0.0016(15) 0.0137(15) 0.0036(15)
C50 0.0301(18) 0.0241(19) 0.0272(18) -0.0007(16) 0.0096(15) 0.0021(15)
C51 0.043(2) 0.0229(19) 0.0359(19) 0.0056(17) 0.0180(17) 0.0053(16)
C52 0.049(2) 0.032(2) 0.0318(19) 0.0127(17) 0.0207(17) 0.0127(17)
C53 0.041(2) 0.033(2) 0.0266(19) 0.0040(17) 0.0088(17) 0.0092(17)
C54 0.0316(18) 0.0229(18) 0.0227(17) 0.0037(16) 0.0072(15) 0.0072(15)
C55 0.041(2) 0.029(2) 0.036(2) 0.0046(18) 0.0113(18) -0.0021(17)
C56 0.046(2) 0.036(2) 0.043(2) -0.013(2) 0.0163(18) -0.004(2)
C57 0.045(3) 0.039(2) 0.065(3) -0.016(2) -0.017(2) 0.006(2)
C58 0.0314(18) 0.033(2) 0.0350(19) -0.0025(19) 0.0053(16) 0.0009(18)
C59 0.052(3) 0.039(2) 0.068(3) -0.015(2) 0.011(2) 0.000(2)
C60 0.034(2) 0.047(3) 0.061(3) 0.002(2) 0.002(2) 0.0032(19)
C61 0.0286(17) 0.0192(18) 0.0314(18) -0.0014(16) 0.0145(15) 0.0021(14)
C62 0.0344(18) 0.0205(18) 0.0293(18) 0.0065(16) 0.0121(15) -0.0014(15)
C63 0.039(2) 0.030(2) 0.0236(18) 0.0032(17) 0.0060(16) -0.0028(17)
C64 0.041(2) 0.0185(18) 0.0374(19) 0.0121(16) 0.0178(17) 0.0014(16)
C65 0.0319(18) 0.0192(18) 0.042(2) 0.0001(16) 0.0182(16) -0.0033(15)
C66 0.0316(18) 0.0212(18) 0.0294(18) 0.0023(16) 0.0150(15) 0.0028(15)
C67 0.0626(19) 0.0408(18) 0.0643(19) 0.0014(16) 0.0069(18) -0.0187(17)
C68 0.117(4) 0.047(3) 0.052(2) -0.015(2) 0.025(3) -0.039(3)
C69 0.0626(19) 0.0408(18) 0.0643(19) 0.0014(16) 0.0069(18) -0.0187(17)
C70 0.0287(18) 0.027(2) 0.042(2) 0.0001(18) 0.0121(17) -0.0009(15)
C71 0.044(2) 0.074(3) 0.040(2) -0.018(2) 0.0184(19) -0.018(2)
C72 0.040(2) 0.034(2) 0.045(2) -0.0085(19) 0.0167(18) -0.0070(18)
B1 0.025(2) 0.038(3) 0.034(2) -0.010(2) 0.0121(18) -0.0040(18)
F1 0.0476(12) 0.0383(13) 0.0486(12) -0.0110(11) 0.0271(10) -0.0019(10)
F2 0.0968(18) 0.0670(17) 0.0462(14) 0.0096(13) 0.0217(13) 0.0445(14)
F3 0.0949(16) 0.1123(19) 0.0836(15) -0.0506(15) 0.0548(13) -0.0699(14)
F4 0.0579(14) 0.0629(15) 0.0344(11) 0.0005(12) 0.0195(11) 0.0166(12)
O1S 0.184(5) 0.197(5) 0.255(6) -0.015(5) -0.006(5) 0.038(4)
O2S 0.251(6) 0.155(5) 0.206(5) 0.004(5) 0.122(5) -0.009(5)
O3S 0.180(6) 0.261(8) 0.204(7) -0.005(6) -0.066(5) -0.034(6)
C1S 0.135(5) 0.091(5) 0.072(4) 0.007(4) 0.015(4) 0.023(4)
C2S 0.073(3) 0.097(4) 0.112(4) -0.031(4) -0.009(3) 0.010(3)
C3S 0.069(3) 0.053(3) 0.058(3) -0.001(2) 0.012(2) 0.009(2)
C4S 0.181(6) 0.104(5) 0.162(6) 0.004(5) 0.012(5) 0.047(5)
C5S 0.171(7) 0.094(5) 0.145(7) 0.013(5) 0.039(6) 0.040(5)
C6S 0.295(14) 0.119(7) 0.455(18) 0.121(10) 0.109(13) 0.034(9)
C7S 0.337(14) 0.066(5) 0.166(8) 0.030(6) 0.019(9) -0.024(7)
C8S 0.217(9) 0.120(6) 0.170(8) -0.030(6) 0.033(7) -0.067(7)
C9S 0.181(5) 0.138(6) 0.096(4) -0.034(4) 0.098(3) -0.039(5)
C10S 0.094(4) 0.154(6) 0.084(4) 0.020(4) 0.018(4) 0.050(4)
C11S 0.097(4) 0.157(5) 0.118(4) -0.035(4) 0.035(4) 0.015(4)
C12S 0.174(6) 0.196(7) 0.182(6) -0.041(5) 0.068(5) 0.016(5)

loop_
_atom_type_symbol
_atom_type_description
_atom_type_scat_dispersion_real
_atom_type_scat_dispersion_imag
_atom_type_scat_source
C C 0.0033 0.0016 'International Tables Vol C Tables 4.2.6.8 and 6.1.1.4'
H H 0.0000 0.0000 'International Tables Vol C Tables 4.2.6.8 and 6.1.1.4'
B B 0.0013 0.0007 'International Tables Vol C Tables 4.2.6.8 and 6.1.1.4'
N N 0.0061 0.0033 'International Tables Vol C Tables 4.2.6.8 and 6.1.1.4'
O O 0.0106 0.0060 'International Tables Vol C Tables 4.2.6.8 and 6.1.1.4'
F F 0.0171 0.0103 'International Tables Vol C Tables 4.2.6.8 and 6.1.1.4'
Ag Ag -0.8971 1.1015 'International Tables Vol C Tables 4.2.6.8 and 6.1.1.4'

loop_
_geom_angle_atom_site_label_1
_geom_angle_atom_site_label_2
_geom_angle_atom_site_label_3
_geom_angle
N4 Ag1 N1 150.25(9)
N4 Ag1 N2 113.78(9)
N1 Ag1 N2 73.40(9)
N4 Ag1 N3 73.78(10)
N1 Ag1 N3 112.81(10)
N2 Ag1 N3 154.57(8)
C1 N1 C13 118.0(3)
C1 N1 Ag1 113.2(2)
C13 N1 Ag1 128.8(2)
C2 N2 C25 117.8(3)
C2 N2 Ag1 112.0(2)
C25 N2 Ag1 130.1(2)
C37 N3 C49 117.3(3)
C37 N3 Ag1 111.5(2)
C49 N3 Ag1 131.2(2)
C38 N4 C61 116.4(3)
C38 N4 Ag1 114.3(2)
C61 N4 Ag1 129.3(2)
N1 C1 C5 133.2(3)
N1 C1 C2 120.8(3)
C5 C1 C2 106.0(3)
N2 C2 C3 133.0(3)
N2 C2 C1 120.0(3)
C3 C2 C1 107.0(3)
C12 C3 C4 119.6(3)
C12 C3 C2 134.5(3)
C4 C3 C2 105.8(3)
C9 C4 C5 122.9(3)
C9 C4 C3 123.1(3)
C5 C4 C3 114.0(3)
C6 C5 C4 118.9(3)
C6 C5 C1 134.1(3)
C4 C5 C1 106.9(3)
C5 C6 C7 118.5(3)
C8 C7 C6 122.6(3)
C7 C8 C9 120.2(3)
C4 C9 C8 116.7(3)
C4 C9 C10 115.8(3)
C8 C9 C10 127.5(3)
C11 C10 C9 120.6(3)
C10 C11 C12 123.1(3)
C3 C12 C11 117.7(3)
C14 C13 C18 121.9(3)
C14 C13 N1 119.6(3)
C18 C13 N1 118.5(3)
C15 C14 C13 118.5(3)
C15 C14 C19 120.1(3)
C13 C14 C19 121.5(3)
C16 C15 C14 120.6(3)
C15 C16 C17 120.1(3)
C16 C17 C18 122.0(3)
C17 C18 C13 116.7(3)
C17 C18 C22 121.3(3)
C13 C18 C22 122.0(3)
C14 C19 C21 110.6(3)
C14 C19 C20 110.8(3)
C21 C19 C20 111.3(3)
C24 C22 C18 112.5(3)
C24 C22 C23 108.9(3)
C18 C22 C23 111.8(3)
C26 C25 C30 122.2(3)
C26 C25 N2 118.2(3)
C30 C25 N2 119.6(3)
C27 C26 C25 117.1(3)
C27 C26 C31 121.5(3)
C25 C26 C31 121.4(3)
C28 C27 C26 122.0(3)
C29 C28 C27 115.6(3)
C30 C29 C28 129.6(4)
C29 C30 C25 113.3(3)
C29 C30 C34 123.6(3)
C25 C30 C34 123.0(3)
C26 C31 C32 111.8(3)
C26 C31 C33 112.6(3)
C32 C31 C33 111.3(3)
C30 C34 C35 110.7(3)
C30 C34 C36 112.4(3)
C35 C34 C36 108.9(3)
N3 C37 C41 132.9(3)
N3 C37 C38 120.6(3)
C41 C37 C38 106.5(3)
N4 C38 C39 133.9(3)
N4 C38 C37 119.8(3)
C39 C38 C37 106.3(3)
C48 C39 C40 119.4(3)
C48 C39 C38 133.8(3)
C40 C39 C38 106.7(3)
C45 C40 C41 123.8(3)
C45 C40 C39 122.4(3)
C41 C40 C39 113.8(3)
C42 C41 C40 118.9(3)
C42 C41 C37 134.7(3)
C40 C41 C37 106.5(3)
C41 C42 C43 118.4(3)
C44 C43 C42 122.5(3)
C43 C44 C45 120.5(3)
C40 C45 C46 117.3(3)
C40 C45 C44 116.0(3)
C46 C45 C44 126.7(3)
C47 C46 C45 120.0(3)
C46 C47 C48 122.8(3)
C39 C48 C47 118.1(3)
C50 C49 C54 123.2(3)
C50 C49 N3 118.4(3)
C54 C49 N3 118.5(3)
C49 C50 C51 116.9(3)
C49 C50 C55 122.4(3)
C51 C50 C55 120.7(3)
C52 C51 C50 121.2(3)
C51 C52 C53 120.3(3)
C52 C53 C54 121.3(3)
C53 C54 C49 116.9(3)
C53 C54 C58 121.7(3)
C49 C54 C58 121.4(3)
C57 C55 C56 109.0(3)
C57 C55 C50 113.5(3)
C56 C55 C50 112.4(3)
C54 C58 C60 112.0(3)
C54 C58 C59 111.3(3)
C60 C58 C59 111.2(3)
C62 C61 C66 123.0(3)
C62 C61 N4 118.4(3)
C66 C61 N4 118.7(3)
C61 C62 C63 117.7(3)
C61 C62 C67 123.2(3)
C63 C62 C67 119.1(3)
C64 C63 C62 120.7(3)
C65 C64 C63 119.6(3)
C64 C65 C66 122.1(3)
C65 C66 C61 116.6(3)
C65 C66 C70 120.7(3)
C61 C66 C70 122.7(3)
C62 C67 C68 110.9(4)
C62 C67 C69 111.0(4)
C68 C67 C69 112.3(4)
C66 C70 C71 112.9(3)
C66 C70 C72 112.1(3)
C71 C70 C72 109.3(3)
F3 B1 F4 109.9(3)
F3 B1 F2 112.0(4)
F4 B1 F2 106.3(3)
F3 B1 F1 110.3(3)
F4 B1 F1 110.6(3)
F2 B1 F1 107.6(3)
C4S O1S C2S 102.9(6)
C5S O2S C8S 111.9(7)
C12S O3S C9S 97.0(7)
C3S C1S C2S 104.9(6)
C1S C2S O1S 98.1(6)
C4S C3S C1S 107.5(5)
C3S C4S O1S 108.9(7)
O2S C5S C6S 102.7(8)
C7S C6S C5S 107.4(9)
C8S C7S C6S 108.8(8)
C7S C8S O2S 105.8(8)
C10S C9S O3S 112.8(6)
C9S C10S C11S 106.3(6)
C12S C11S C10S 100.7(7)
C11S C12S O3S 114.9(8)

loop_
_geom_bond_atom_site_label_1
_geom_bond_atom_site_label_2
_geom_bond_distance
Ag1 N4 2.311(3)
Ag1 N1 2.334(3)
Ag1 N2 2.374(3)
Ag1 N3 2.378(3)
N1 C1 1.260(4)
N1 C13 1.434(4)
N2 C2 1.271(4)
N2 C25 1.441(4)
N3 C37 1.281(4)
N3 C49 1.441(4)
N4 C38 1.276(4)
N4 C61 1.442(4)
C1 C5 1.470(4)
C1 C2 1.528(4)
C2 C3 1.479(5)
C3 C12 1.367(5)
C3 C4 1.412(5)
C4 C9 1.409(5)
C4 C5 1.412(5)
C5 C6 1.380(5)
C6 C7 1.412(5)
C7 C8 1.372(5)
C8 C9 1.413(5)
C9 C10 1.416(5)
C10 C11 1.361(5)
C11 C12 1.419(5)
C13 C14 1.399(4)
C13 C18 1.412(4)
C14 C15 1.394(5)
C14 C19 1.519(5)
C15 C16 1.380(5)
C16 C17 1.380(5)
C17 C18 1.397(5)
C18 C22 1.509(5)
C19 C21 1.529(5)
C19 C20 1.535(5)
C22 C24 1.507(6)
C22 C23 1.531(5)
C25 C26 1.403(4)
C25 C30 1.417(5)
C26 C27 1.393(5)
C26 C31 1.512(5)
C27 C28 1.371(5)
C28 C29 1.347(5)
C29 C30 1.329(5)
C30 C34 1.512(5)
C31 C32 1.515(6)
C31 C33 1.523(5)
C34 C35 1.535(5)
C34 C36 1.545(5)
C37 C41 1.477(5)
C37 C38 1.529(5)
C38 C39 1.473(5)
C39 C48 1.377(5)
C39 C40 1.412(5)
C40 C45 1.390(5)
C40 C41 1.411(4)
C41 C42 1.375(5)
C42 C43 1.412(5)
C43 C44 1.365(5)
C44 C45 1.426(5)
C45 C46 1.417(5)
C46 C47 1.362(5)
C47 C48 1.411(5)
C49 C50 1.395(5)
C49 C54 1.402(4)
C50 C51 1.404(5)
C50 C55 1.520(5)
C51 C52 1.371(5)
C52 C53 1.386(5)
C53 C54 1.391(5)
C54 C58 1.521(5)
C55 C57 1.512(5)
C55 C56 1.515(5)
C58 C60 1.524(5)
C58 C59 1.530(5)
C61 C62 1.394(4)
C61 C66 1.402(5)
C62 C63 1.397(5)
C62 C67 1.506(5)
C63 C64 1.391(5)
C64 C65 1.380(5)
C65 C66 1.394(5)
C66 C70 1.502(5)
C67 C68 1.522(7)
C67 C69 1.526(6)
C70 C71 1.530(5)
C70 C72 1.532(5)
B1 F3 1.347(5)
B1 F4 1.375(5)
B1 F2 1.382(5)
B1 F1 1.383(5)
O1S C4S 1.413(10)
O1S C2S 1.543(9)
O2S C5S 1.432(9)
O2S C8S 1.442(10)
O3S C12S 1.451(12)
O3S C9S 1.463(10)
C1S C3S 1.394(7)
C1S C2S 1.439(8)
C3S C4S 1.367(9)
C5S C6S 1.516(11)
C6S C7S 1.460(16)
C7S C8S 1.435(11)
C9S C10S 1.431(9)
C10S C11S 1.499(9)
C11S C12S 1.423(11)
